data_1565935
loop_
_publ_author_name
'Wildner, Manfred'
'Zakharov, Boris A.'
'Bogdanov, Nikita E.'
'Talla, Dominik'
'Boldyreva, Elena V.'
'Miletich, Ronald'

_publ_section_title
;
 Crystallography relevant to Mars and Galilean icy moons: crystal behavior
 of kieserite-type monohydrate sulfates at extraterrestrial conditions
 down to 15 K
;
_journal_issue 2
_journal_name_full IUCrJ
_journal_page_first 194
_journal_page_last 203
_journal_paper_doi 10.1107/S2052252521012720
_journal_volume 9
_journal_year 2022
_chemical_formula_sum 'H2 Mg O5 S'
_chemical_formula_weight 138.39
_space_group_crystal_system monoclinic
_space_group_IT_number 15
_space_group_name_Hall '-C 2yc'
_space_group_name_H-M_alt 'C 1 2/c 1'
_atom_sites_solution_hydrogens difmap
_audit_creation_method SHELXL-2018/3
_cell_angle_alpha 90
_cell_angle_beta 117.821(17)
_cell_angle_gamma 90
_cell_formula_units_Z 4
_cell_length_a 6.8560(9)
_cell_length_b 7.6675(8)
_cell_length_c 7.6008(10)
_cell_measurement_temperature 30(2)
_cell_volume 353.38(9)
_computing_structure_refinement 'SHELXL-2018/3 (Sheldrick, 2018)'
_diffrn_ambient_temperature 30(2)
_diffrn_measured_fraction_theta_full 0.966
_diffrn_measured_fraction_theta_max 0.847
_diffrn_radiation_type MoK\a
_diffrn_radiation_wavelength 0.71073
_diffrn_reflns_av_R_equivalents 0.0712
_diffrn_reflns_av_unetI/netI 0.0780
_diffrn_reflns_Laue_measured_fraction_full 0.966
_diffrn_reflns_Laue_measured_fraction_max 0.847
_diffrn_reflns_limit_h_max 9
_diffrn_reflns_limit_h_min -7
_diffrn_reflns_limit_k_max 9
_diffrn_reflns_limit_k_min -8
_diffrn_reflns_limit_l_max 8
_diffrn_reflns_limit_l_min -9
_diffrn_reflns_number 1031
_diffrn_reflns_point_group_measured_fraction_full 0.966
_diffrn_reflns_point_group_measured_fraction_max 0.847
_diffrn_reflns_theta_full 25.242
_diffrn_reflns_theta_max 29.210
_diffrn_reflns_theta_min 4.247
_exptl_absorpt_coefficient_mu 0.974
_exptl_crystal_density_diffrn 2.601
_exptl_crystal_F_000 280
_refine_diff_density_max 0.820
_refine_diff_density_min -0.957
_refine_diff_density_rms 0.217
_refine_ls_extinction_coef 0.133(18)
_refine_ls_extinction_expression Fc^*^=kFc[1+0.001xFc^2^\l^3^/sin(2\q)]^-1/4^
_refine_ls_extinction_method 'SHELXL-2018/3 (Sheldrick 2018)'
_refine_ls_goodness_of_fit_ref 1.051
_refine_ls_hydrogen_treatment refall
_refine_ls_matrix_type full
_refine_ls_number_parameters 40
_refine_ls_number_reflns 410
_refine_ls_number_restraints 0
_refine_ls_restrained_S_all 1.051
_refine_ls_R_factor_all 0.0588
_refine_ls_R_factor_gt 0.0505
_refine_ls_shift/su_max 0.000
_refine_ls_shift/su_mean 0.000
_refine_ls_structure_factor_coef Fsqd
_refine_ls_weighting_details 'w=1/[\s^2^(Fo^2^)+(0.0780P)^2^] where P=(Fo^2^+2Fc^2^)/3'
_refine_ls_weighting_scheme calc
_refine_ls_wR_factor_gt 0.1202
_refine_ls_wR_factor_ref 0.1267
_reflns_Friedel_coverage 0.000
_reflns_number_gt 352
_reflns_number_total 410
_reflns_threshold_expression 'I > 2\s(I)'
_cod_data_source_file lt5044.cif
_cod_data_source_block MgSO4H2O_He_30K
_cod_depositor_comments 'Adding full bibliography for 1565934--1565967.cif.'
_cod_original_sg_symbol_H-M 'C 2/c'
_cod_database_code 1565935
_shelx_shelxl_version_number 2018/3
_shelx_space_group_comment
;
The symmetry employed for this shelxl refinement is uniquely defined
by the following loop, which should always be used as a source of
symmetry information in preference to the above space-group names.
They are only intended as comments.
;

loop_
_space_group_symop_operation_xyz
'x, y, z'
'-x, y, -z+1/2'
'x+1/2, y+1/2, z'
'-x+1/2, y+1/2, -z+1/2'
'-x, -y, -z'
'x, -y, z-1/2'
'-x+1/2, -y+1/2, -z'
'x+1/2, -y+1/2, z-1/2'

loop_
_atom_site_label
_atom_site_type_symbol
_atom_site_fract_x
_atom_site_fract_y
_atom_site_fract_z
_atom_site_U_iso_or_equiv
_atom_site_adp_type
_atom_site_occupancy
_atom_site_site_symmetry_order
_atom_site_calc_flag
_atom_site_refinement_flags_posn
_atom_site_refinement_flags_adp
_atom_site_refinement_flags_occupancy
_atom_site_disorder_assembly
_atom_site_disorder_group
Mg Mg 0.000000 0.500000 0.000000 0.0057(5) Uani 1 2 d S . P . .
S S 0.000000 0.15735(13) 0.250000 0.0046(5) Uani 1 2 d S T P . .
O1 O 0.1756(3) 0.0480(3) 0.3969(3) 0.0073(6) Uani 1 1 d . . . . .
O2 O 0.0959(3) 0.2699(3) 0.1514(3) 0.0070(6) Uani 1 1 d . . . . .
O3 O 0.000000 0.6338(4) 0.250000 0.0062(8) Uani 1 2 d S T P . .
H H 0.094(7) 0.690(7) 0.284(6) 0.013(11) Uiso 1 1 d . . . . .

loop_
_atom_site_aniso_label
_atom_site_aniso_U_11
_atom_site_aniso_U_22
_atom_site_aniso_U_33
_atom_site_aniso_U_23
_atom_site_aniso_U_13
_atom_site_aniso_U_12
Mg 0.0047(8) 0.0041(9) 0.0093(8) 0.0002(5) 0.0042(6) -0.0002(5)
S 0.0037(7) 0.0021(7) 0.0084(7) 0.000 0.0032(5) 0.000
O1 0.0060(11) 0.0068(13) 0.0096(11) 0.0012(8) 0.0040(9) -0.0001(8)
O2 0.0049(11) 0.0047(12) 0.0123(10) 0.0010(8) 0.0047(9) 0.0005(8)
O3 0.0039(16) 0.0050(16) 0.0087(16) 0.000 0.0023(13) 0.000

loop_
_atom_type_symbol
_atom_type_description
_atom_type_scat_dispersion_real
_atom_type_scat_dispersion_imag
_atom_type_scat_source
O O 0.0106 0.0060 'International Tables Vol C Tables 4.2.6.8 and 6.1.1.4'
H H 0.0000 0.0000 'International Tables Vol C Tables 4.2.6.8 and 6.1.1.4'
S S 0.1246 0.1234 'International Tables Vol C Tables 4.2.6.8 and 6.1.1.4'
Mg Mg 0.0486 0.0363 'International Tables Vol C Tables 4.2.6.8 and 6.1.1.4'

loop_
_geom_angle_atom_site_label_1
_geom_angle_atom_site_label_2
_geom_angle_atom_site_label_3
_geom_angle
_geom_angle_site_symmetry_1
_geom_angle_site_symmetry_3
_geom_angle_publ_flag
O1 Mg O1 180.0 8_455 4 ?
O1 Mg O2 93.90(8) 8_455 . ?
O1 Mg O2 86.10(8) 4 . ?
O1 Mg O2 86.10(8) 8_455 5_565 ?
O1 Mg O2 93.90(8) 4 5_565 ?
O2 Mg O2 180.00(12) . 5_565 ?
O1 Mg O3 91.40(7) 8_455 5_565 ?
O1 Mg O3 88.60(7) 4 5_565 ?
O2 Mg O3 87.32(10) . 5_565 ?
O2 Mg O3 92.68(10) 5_565 5_565 ?
O1 Mg O3 88.60(7) 8_455 . ?
O1 Mg O3 91.40(7) 4 . ?
O2 Mg O3 92.68(10) . . ?
O2 Mg O3 87.32(10) 5_565 . ?
O3 Mg O3 180.0 5_565 . ?
O1 S O1 110.13(19) . 2 ?
O1 S O2 108.54(11) . . ?
O1 S O2 110.41(11) 2 . ?
O1 S O2 110.41(11) . 2 ?
O1 S O2 108.54(11) 2 2 ?
O2 S O2 108.79(18) . 2 ?
S O1 Mg 139.96(14) . 4_545 ?
S O2 Mg 133.34(12) . . ?
Mg O3 Mg 123.26(16) . 2 ?
Mg O3 H 103(3) . . ?
Mg O3 H 110(3) 2 . ?
Mg O3 H 110(3) . 2 ?
Mg O3 H 103(3) 2 2 ?
H O3 H 106(8) . 2 ?

loop_
_geom_bond_atom_site_label_1
_geom_bond_atom_site_label_2
_geom_bond_distance
_geom_bond_site_symmetry_2
_geom_bond_publ_flag
Mg O1 2.017(2) 8_455 ?
Mg O1 2.017(2) 4 ?
Mg O2 2.040(2) . ?
Mg O2 2.040(2) 5_565 ?
Mg O3 2.1596(17) 5_565 ?
Mg O3 2.1596(17) . ?
S O1 1.465(2) . ?
S O1 1.465(2) 2 ?
S O2 1.483(2) . ?
S O2 1.483(2) 2 ?
O3 H 0.72(4) . ?
O3 H 0.72(4) 2 ?
